data_4104464
loop_
_publ_author_name
'Tetsuro Koreeda'
'Takuya Kochi'
'Fumitoshi Kakiuchi'

_publ_section_title
;
 Cleavage of C-N Bonds in Aniline Derivatives on a Ruthenium Center and
 Its Relevance to Catalytic C-C Bond Formation
;
_journal_name_full 'Journal of the American Chemical Society'
_journal_page_first 7238
_journal_page_last 7239
_journal_paper_doi 10.1021/ja902829p
_journal_volume 131
_journal_year 2009
_chemical_formula_sum 'C41 H42 N O3 P Ru'
_chemical_formula_weight 728.80
_chemical_name_systematic
; 
 ? 
;
_space_group_IT_number 14
_symmetry_cell_setting monoclinic
_symmetry_space_group_name_Hall '-P 2yn'
_symmetry_space_group_name_H-M 'P 1 21/n 1'
_atom_sites_solution_hydrogens geom
_atom_sites_solution_primary direct
_atom_sites_solution_secondary difmap
_audit_creation_method SHELXL-97
_cell_angle_alpha 90.0000(14)
_cell_angle_beta 104.7334(16)
_cell_angle_gamma 90.0000(14)
_cell_formula_units_Z 4
_cell_length_a 10.564(4)
_cell_length_b 19.327(7)
_cell_length_c 18.127(7)
_cell_measurement_reflns_used 11129
_cell_measurement_temperature 203(2)
_cell_measurement_theta_max 27.4835
_cell_measurement_theta_min 3.1387
_cell_volume 3579(2)
_computing_structure_refinement 'SHELXL-97 (Sheldrick, 1997)'
_computing_structure_solution 'SHELXS-97 (Sheldrick, 1990)'
_diffrn_ambient_temperature 203(2)
_diffrn_measured_fraction_theta_full 0.979
_diffrn_measured_fraction_theta_max 0.979
_diffrn_radiation_monochromator graphite
_diffrn_radiation_source 'fine-focus sealed tube'
_diffrn_radiation_type MoK\a
_diffrn_radiation_wavelength 0.71070
_diffrn_reflns_av_R_equivalents 0.0287
_diffrn_reflns_av_sigmaI/netI 0.0228
_diffrn_reflns_limit_h_max 12
_diffrn_reflns_limit_h_min -12
_diffrn_reflns_limit_k_max 22
_diffrn_reflns_limit_k_min -22
_diffrn_reflns_limit_l_max 21
_diffrn_reflns_limit_l_min -21
_diffrn_reflns_number 22194
_diffrn_reflns_theta_full 25.00
_diffrn_reflns_theta_max 25.00
_diffrn_reflns_theta_min 3.14
_exptl_absorpt_coefficient_mu 0.521
_exptl_absorpt_correction_T_max 0.9029
_exptl_absorpt_correction_T_min 0.7450
_exptl_absorpt_correction_type multi-scan
_exptl_absorpt_process_details 'Jacobson, R. (1998). Private communication to the Rigaku Corporation'
_exptl_crystal_colour Red
_exptl_crystal_density_diffrn 1.352
_exptl_crystal_description Block
_exptl_crystal_F_000 1512
_exptl_crystal_size_max 0.60
_exptl_crystal_size_mid 0.50
_exptl_crystal_size_min 0.20
_refine_diff_density_max 0.939
_refine_diff_density_min -0.770
_refine_diff_density_rms 0.067
_refine_ls_extinction_method none
_refine_ls_goodness_of_fit_ref 1.098
_refine_ls_hydrogen_treatment constr
_refine_ls_matrix_type full
_refine_ls_number_parameters 430
_refine_ls_number_reflns 6176
_refine_ls_number_restraints 0
_refine_ls_restrained_S_all 1.098
_refine_ls_R_factor_all 0.0427
_refine_ls_R_factor_gt 0.0393
_refine_ls_shift/su_max 0.002
_refine_ls_shift/su_mean 0.000
_refine_ls_structure_factor_coef Fsqd
_refine_ls_weighting_details 'calc w=1/[\s^2^(Fo^2^)+(0.0326P)^2^+6.9186P] where P=(Fo^2^+2Fc^2^)/3'
_refine_ls_weighting_scheme calc
_refine_ls_wR_factor_gt 0.0949
_refine_ls_wR_factor_ref 0.0977
_reflns_number_gt 5749
_reflns_number_total 6176
_reflns_threshold_expression >2sigma(I)
_cod_data_source_file ja902829p_si_002.cif
_cod_data_source_block 5
_cod_database_code 4104464

loop_
_symmetry_equiv_pos_as_xyz
'x, y, z'
'-x+1/2, y+1/2, -z+1/2'
'-x, -y, -z'
'x-1/2, -y-1/2, z-1/2'

loop_
_atom_site_label
_atom_site_type_symbol
_atom_site_fract_x
_atom_site_fract_y
_atom_site_fract_z
_atom_site_U_iso_or_equiv
_atom_site_adp_type
_atom_site_occupancy
_atom_site_symmetry_multiplicity
_atom_site_calc_flag
_atom_site_refinement_flags
Ru1 Ru 0.94208(2) 0.218680(12) 0.706400(14) 0.02625(9) Uani 1 1 d .
C1 C 1.0510(3) 0.30331(16) 0.70295(17) 0.0332(7) Uani 1 1 d .
C2 C 1.1905(3) 0.29015(16) 0.71776(19) 0.0355(7) Uani 1 1 d .
C3 C 1.2259(3) 0.21694(16) 0.73067(17) 0.0305(7) Uani 1 1 d .
O1 O 1.1338(2) 0.17585(11) 0.72765(12) 0.0331(5) Uani 1 1 d .
C4 C 1.2772(4) 0.3449(2) 0.7179(2) 0.0525(10) Uani 1 1 d .
H1 H 1.3673 0.3359 0.7274 0.063 Uiso 1 1 calc R
C5 C 1.2323(4) 0.4118(2) 0.7043(3) 0.0570(11) Uani 1 1 d .
H2 H 1.2914 0.4483 0.7048 0.068 Uiso 1 1 calc R
C6 C 1.1010(4) 0.42455(18) 0.6900(2) 0.0507(10) Uani 1 1 d .
H3 H 1.0707 0.4702 0.6806 0.061 Uiso 1 1 calc R
C7 C 1.0104(4) 0.37145(17) 0.6889(2) 0.0392(8) Uani 1 1 d .
H4 H 0.9208 0.3821 0.6786 0.047 Uiso 1 1 calc R
C8 C 1.3637(3) 0.1865(2) 0.7465(2) 0.0418(8) Uani 1 1 d .
C9 C 1.3582(4) 0.1089(2) 0.7586(3) 0.0566(10) Uani 1 1 d .
H5 H 1.4463 0.0902 0.7711 0.085 Uiso 1 1 calc R
H6 H 1.3070 0.0873 0.7122 0.085 Uiso 1 1 calc R
H7 H 1.3179 0.0997 0.8000 0.085 Uiso 1 1 calc R
C10 C 1.4521(4) 0.2185(2) 0.8189(2) 0.0572(11) Uani 1 1 d .
H8 H 1.4651 0.2672 0.8103 0.086 Uiso 1 1 calc R
H9 H 1.5361 0.1950 0.8315 0.086 Uiso 1 1 calc R
H10 H 1.4111 0.2134 0.8608 0.086 Uiso 1 1 calc R
C11 C 1.4202(4) 0.1991(3) 0.6768(2) 0.0606(11) Uani 1 1 d .
H11 H 1.4291 0.2484 0.6697 0.091 Uiso 1 1 calc R
H12 H 1.3617 0.1795 0.6316 0.091 Uiso 1 1 calc R
H13 H 1.5054 0.1772 0.6855 0.091 Uiso 1 1 calc R
N1 N 0.9748(3) 0.22613(14) 0.82389(15) 0.0345(6) Uani 1 1 d .
H14 H 1.0326 0.2567 0.8458 0.041 Uiso 1 1 calc R
C12 C 0.9200(3) 0.19071(17) 0.87017(18) 0.0332(7) Uani 1 1 d .
C13 C 0.8646(3) 0.12244(17) 0.85395(19) 0.0344(7) Uani 1 1 d .
C14 C 0.8665(3) 0.08634(16) 0.78460(18) 0.0320(7) Uani 1 1 d .
O2 O 0.8820(2) 0.11602(10) 0.72599(12) 0.0325(5) Uani 1 1 d .
C15 C 0.8117(4) 0.0907(2) 0.9107(2) 0.0481(9) Uani 1 1 d .
H15 H 0.7733 0.0467 0.9003 0.058 Uiso 1 1 calc R
C16 C 0.8137(4) 0.1204(2) 0.9787(2) 0.0580(11) Uani 1 1 d .
H16 H 0.7777 0.0974 1.0143 0.070 Uiso 1 1 calc R
C17 C 0.8701(4) 0.1858(2) 0.9951(2) 0.0527(10) Uani 1 1 d .
H17 H 0.8738 0.2066 1.0425 0.063 Uiso 1 1 calc R
C18 C 0.9192(4) 0.21950(19) 0.9431(2) 0.0420(8) Uani 1 1 d .
H18 H 0.9547 0.2639 0.9554 0.050 Uiso 1 1 calc R
C19 C 0.8509(4) 0.00673(17) 0.7752(2) 0.0432(8) Uani 1 1 d .
C20 C 0.9310(5) -0.0334(2) 0.8451(2) 0.0596(11) Uani 1 1 d .
H19 H 0.8864 -0.0315 0.8857 0.089 Uiso 1 1 calc R
H20 H 1.0171 -0.0127 0.8626 0.089 Uiso 1 1 calc R
H21 H 0.9399 -0.0813 0.8311 0.089 Uiso 1 1 calc R
C21 C 0.7057(5) -0.0112(2) 0.7567(3) 0.0740(14) Uani 1 1 d .
H22 H 0.6936 -0.0593 0.7412 0.111 Uiso 1 1 calc R
H23 H 0.6579 0.0181 0.7156 0.111 Uiso 1 1 calc R
H24 H 0.6732 -0.0040 0.8016 0.111 Uiso 1 1 calc R
C22 C 0.9021(5) -0.01579(19) 0.7070(2) 0.0657(13) Uani 1 1 d .
H25 H 0.8970 -0.0658 0.7021 0.099 Uiso 1 1 calc R
H26 H 0.9924 -0.0012 0.7149 0.099 Uiso 1 1 calc R
H27 H 0.8493 0.0053 0.6608 0.099 Uiso 1 1 calc R
C23 C 0.7891(3) 0.26577(17) 0.6927(2) 0.0379(8) Uani 1 1 d .
O3 O 0.6959(3) 0.29836(15) 0.6858(2) 0.0632(8) Uani 1 1 d .
P1 P 0.90692(7) 0.20813(4) 0.57517(4) 0.02634(17) Uani 1 1 d .
C24 C 1.0320(3) 0.15874(16) 0.54390(18) 0.0317(7) Uani 1 1 d .
C25 C 1.0945(3) 0.1777(2) 0.4884(2) 0.0430(8) Uani 1 1 d .
H28 H 1.0787 0.2215 0.4654 0.052 Uiso 1 1 calc R
C26 C 1.1807(4) 0.1321(2) 0.4664(2) 0.0542(10) Uani 1 1 d .
H29 H 1.2236 0.1456 0.4292 0.065 Uiso 1 1 calc R
C27 C 1.2028(4) 0.0675(2) 0.4990(2) 0.0532(10) Uani 1 1 d .
H30 H 1.2593 0.0365 0.4833 0.064 Uiso 1 1 calc R
C28 C 1.1424(4) 0.0485(2) 0.5546(2) 0.0524(10) Uani 1 1 d .
H31 H 1.1583 0.0045 0.5772 0.063 Uiso 1 1 calc R
C29 C 1.0582(4) 0.09378(18) 0.5774(2) 0.0420(8) Uani 1 1 d .
H32 H 1.0181 0.0805 0.6159 0.050 Uiso 1 1 calc R
C30 C 0.8840(3) 0.29076(16) 0.52483(18) 0.0326(7) Uani 1 1 d .
C31 C 0.7575(4) 0.31622(18) 0.4980(2) 0.0457(9) Uani 1 1 d .
H33 H 0.6860 0.2881 0.5004 0.055 Uiso 1 1 calc R
C32 C 0.7350(4) 0.3823(2) 0.4679(3) 0.0574(11) Uani 1 1 d .
H34 H 0.6489 0.3990 0.4506 0.069 Uiso 1 1 calc R
C33 C 0.8385(4) 0.42346(19) 0.4633(2) 0.0529(10) Uani 1 1 d .
H35 H 0.8232 0.4682 0.4426 0.063 Uiso 1 1 calc R
C34 C 0.9647(4) 0.39943(19) 0.4888(2) 0.0491(9) Uani 1 1 d .
H36 H 1.0352 0.4276 0.4847 0.059 Uiso 1 1 calc R
C35 C 0.9885(4) 0.33364(18) 0.52048(19) 0.0395(8) Uani 1 1 d .
H37 H 1.0750 0.3180 0.5390 0.047 Uiso 1 1 calc R
C36 C 0.7611(3) 0.15944(15) 0.52479(17) 0.0280(6) Uani 1 1 d .
C37 C 0.6708(3) 0.13595(16) 0.56338(19) 0.0332(7) Uani 1 1 d .
H38 H 0.6843 0.1452 0.6157 0.040 Uiso 1 1 calc R
C38 C 0.5607(3) 0.09882(17) 0.5247(2) 0.0395(8) Uani 1 1 d .
H39 H 0.5004 0.0828 0.5510 0.047 Uiso 1 1 calc R
C39 C 0.5402(3) 0.08563(17) 0.4478(2) 0.0413(8) Uani 1 1 d .
H40 H 0.4658 0.0607 0.4217 0.050 Uiso 1 1 calc R
C40 C 0.6292(4) 0.10915(18) 0.4088(2) 0.0413(8) Uani 1 1 d .
H41 H 0.6150 0.1001 0.3564 0.050 Uiso 1 1 calc R
C41 C 0.7386(3) 0.14582(17) 0.44696(18) 0.0363(7) Uani 1 1 d .
H42 H 0.7984 0.1617 0.4202 0.044 Uiso 1 1 calc R

loop_
_atom_site_aniso_label
_atom_site_aniso_U_11
_atom_site_aniso_U_22
_atom_site_aniso_U_33
_atom_site_aniso_U_23
_atom_site_aniso_U_13
_atom_site_aniso_U_12
Ru1 0.02846(15) 0.01979(14) 0.03056(15) -0.00263(9) 0.00764(10) -0.00344(9)
C1 0.0430(19) 0.0281(16) 0.0279(16) -0.0026(12) 0.0080(13) -0.0081(14)
C2 0.0411(18) 0.0313(17) 0.0330(17) 0.0001(13) 0.0073(14) -0.0064(14)
C3 0.0288(16) 0.0358(17) 0.0260(15) 0.0016(12) 0.0050(12) -0.0010(13)
O1 0.0351(12) 0.0278(11) 0.0351(12) 0.0015(9) 0.0066(9) -0.0017(9)
C4 0.041(2) 0.051(2) 0.062(2) 0.0052(19) 0.0077(18) -0.0145(18)
C5 0.057(3) 0.039(2) 0.074(3) 0.0050(19) 0.014(2) -0.0163(19)
C6 0.074(3) 0.0241(17) 0.057(2) -0.0024(16) 0.023(2) -0.0124(17)
C7 0.0401(19) 0.0332(18) 0.0447(19) -0.0068(14) 0.0114(15) -0.0006(14)
C8 0.0324(18) 0.054(2) 0.0376(18) 0.0050(16) 0.0070(14) 0.0061(16)
C9 0.047(2) 0.053(2) 0.068(3) 0.008(2) 0.011(2) 0.0168(19)
C10 0.042(2) 0.073(3) 0.047(2) 0.0015(19) -0.0054(18) 0.000(2)
C11 0.042(2) 0.090(3) 0.054(2) 0.005(2) 0.0208(19) 0.005(2)
N1 0.0373(15) 0.0331(14) 0.0325(14) -0.0109(11) 0.0079(12) -0.0151(12)
C12 0.0298(16) 0.0374(18) 0.0318(16) -0.0033(13) 0.0068(13) -0.0030(14)
C13 0.0304(17) 0.0349(17) 0.0384(17) 0.0013(14) 0.0093(13) -0.0023(13)
C14 0.0263(16) 0.0304(16) 0.0381(17) 0.0003(13) 0.0062(13) -0.0048(13)
O2 0.0389(13) 0.0243(11) 0.0340(12) -0.0043(9) 0.0084(9) -0.0066(9)
C15 0.052(2) 0.047(2) 0.051(2) 0.0009(17) 0.0219(18) -0.0108(18)
C16 0.067(3) 0.065(3) 0.053(2) 0.002(2) 0.033(2) -0.007(2)
C17 0.056(2) 0.067(3) 0.040(2) -0.0110(18) 0.0214(18) 0.001(2)
C18 0.047(2) 0.044(2) 0.0368(19) -0.0106(15) 0.0123(16) -0.0036(16)
C19 0.056(2) 0.0288(17) 0.044(2) 0.0000(14) 0.0109(17) -0.0102(16)
C20 0.086(3) 0.033(2) 0.060(3) 0.0104(18) 0.018(2) 0.008(2)
C21 0.069(3) 0.054(3) 0.091(4) -0.002(2) 0.007(3) -0.033(2)
C22 0.119(4) 0.0258(19) 0.055(3) -0.0084(17) 0.028(3) -0.008(2)
C23 0.0376(19) 0.0292(16) 0.048(2) -0.0042(14) 0.0121(15) -0.0010(15)
O3 0.0453(16) 0.0472(16) 0.100(2) -0.0049(15) 0.0230(16) 0.0136(13)
P1 0.0244(4) 0.0247(4) 0.0297(4) -0.0013(3) 0.0065(3) 0.0000(3)
C24 0.0265(15) 0.0338(17) 0.0330(16) -0.0077(13) 0.0040(12) 0.0011(13)
C25 0.0389(19) 0.049(2) 0.0422(19) -0.0011(16) 0.0123(15) 0.0042(16)
C26 0.040(2) 0.076(3) 0.052(2) -0.015(2) 0.0213(17) 0.000(2)
C27 0.037(2) 0.059(3) 0.061(2) -0.029(2) 0.0088(18) 0.0071(18)
C28 0.052(2) 0.0346(19) 0.068(3) -0.0148(18) 0.011(2) 0.0107(17)
C29 0.041(2) 0.0337(18) 0.054(2) -0.0064(15) 0.0165(16) 0.0012(15)
C30 0.0369(17) 0.0291(16) 0.0299(16) -0.0005(12) 0.0051(13) -0.0007(13)
C31 0.0385(19) 0.0338(18) 0.059(2) 0.0001(16) 0.0021(16) 0.0014(15)
C32 0.049(2) 0.036(2) 0.078(3) 0.0096(19) -0.001(2) 0.0045(17)
C33 0.069(3) 0.0299(19) 0.053(2) 0.0079(16) 0.003(2) -0.0027(18)
C34 0.061(3) 0.039(2) 0.047(2) 0.0029(16) 0.0117(18) -0.0180(18)
C35 0.0389(19) 0.0394(19) 0.0389(18) 0.0018(14) 0.0074(14) -0.0094(15)
C36 0.0252(15) 0.0219(14) 0.0354(16) 0.0006(12) 0.0049(12) 0.0021(12)
C37 0.0294(16) 0.0330(17) 0.0361(17) -0.0005(13) 0.0061(13) -0.0014(13)
C38 0.0316(17) 0.0323(17) 0.052(2) 0.0024(15) 0.0058(15) -0.0068(14)
C39 0.0317(18) 0.0302(17) 0.053(2) -0.0056(15) -0.0046(15) -0.0023(14)
C40 0.043(2) 0.0383(19) 0.0366(18) -0.0069(15) -0.0019(15) 0.0038(15)
C41 0.0377(18) 0.0341(17) 0.0354(17) -0.0015(14) 0.0063(14) 0.0012(14)

loop_
_atom_type_symbol
_atom_type_description
_atom_type_scat_dispersion_real
_atom_type_scat_dispersion_imag
_atom_type_scat_source
C C 0.0033 0.0016 'International Tables Vol C Tables 4.2.6.8 and 6.1.1.4'
H H 0.0000 0.0000 'International Tables Vol C Tables 4.2.6.8 and 6.1.1.4'
N N 0.0061 0.0033 'International Tables Vol C Tables 4.2.6.8 and 6.1.1.4'
O O 0.0106 0.0060 'International Tables Vol C Tables 4.2.6.8 and 6.1.1.4'
P P 0.1023 0.0942 'International Tables Vol C Tables 4.2.6.8 and 6.1.1.4'
Ru Ru -1.2594 0.8363 'International Tables Vol C Tables 4.2.6.8 and 6.1.1.4'

loop_
_geom_angle_atom_site_label_1
_geom_angle_atom_site_label_2
_geom_angle_atom_site_label_3
_geom_angle
C23 Ru1 C1 94.85(14)
C23 Ru1 N1 90.89(14)
C1 Ru1 N1 91.61(11)
C23 Ru1 O1 172.53(12)
C1 Ru1 O1 78.26(11)
N1 Ru1 O1 86.48(10)
C23 Ru1 O2 101.30(12)
C1 Ru1 O2 162.93(11)
N1 Ru1 O2 82.70(9)
O1 Ru1 O2 85.31(8)
C23 Ru1 P1 89.97(11)
C1 Ru1 P1 89.04(9)
N1 Ru1 P1 178.88(8)
O1 Ru1 P1 92.76(6)
O2 Ru1 P1 96.41(6)
C7 C1 C2 116.9(3)
C7 C1 Ru1 128.7(3)
C2 C1 Ru1 114.5(2)
C4 C2 C1 120.1(3)
C4 C2 C3 126.1(3)
C1 C2 C3 113.8(3)
O1 C3 C2 116.3(3)
O1 C3 C8 117.3(3)
C2 C3 C8 126.4(3)
C3 O1 Ru1 117.1(2)
C5 C4 C2 121.0(4)
C5 C4 H1 119.5
C2 C4 H1 119.5
C6 C5 C4 119.3(4)
C6 C5 H2 120.4
C4 C5 H2 120.4
C5 C6 C7 121.9(4)
C5 C6 H3 119.1
C7 C6 H3 119.1
C1 C7 C6 121.0(3)
C1 C7 H4 119.5
C6 C7 H4 119.5
C9 C8 C3 109.7(3)
C9 C8 C10 108.2(3)
C3 C8 C10 110.4(3)
C9 C8 C11 108.1(3)
C3 C8 C11 109.5(3)
C10 C8 C11 111.0(3)
C8 C9 H5 109.5
C8 C9 H6 109.5
H5 C9 H6 109.5
C8 C9 H7 109.5
H5 C9 H7 109.5
H6 C9 H7 109.5
C8 C10 H8 109.5
C8 C10 H9 109.5
H8 C10 H9 109.5
C8 C10 H10 109.5
H8 C10 H10 109.5
H9 C10 H10 109.5
C8 C11 H11 109.5
C8 C11 H12 109.5
H11 C11 H12 109.5
C8 C11 H13 109.5
H11 C11 H13 109.5
H12 C11 H13 109.5
C12 N1 Ru1 129.0(2)
C12 N1 H14 115.5
Ru1 N1 H14 115.5
N1 C12 C18 119.2(3)
N1 C12 C13 124.3(3)
C18 C12 C13 116.4(3)
C15 C13 C14 121.0(3)
C15 C13 C12 117.3(3)
C14 C13 C12 121.7(3)
O2 C14 C13 123.4(3)
O2 C14 C19 113.2(3)
C13 C14 C19 123.4(3)
C14 O2 Ru1 132.3(2)
C16 C15 C13 123.7(4)
C16 C15 H15 118.1
C13 C15 H15 118.1
C15 C16 C17 118.9(4)
C15 C16 H16 120.5
C17 C16 H16 120.5
C18 C17 C16 120.4(4)
C18 C17 H17 119.8
C16 C17 H17 119.8
C17 C18 C12 123.2(3)
C17 C18 H18 118.4
C12 C18 H18 118.4
C21 C19 C22 107.4(4)
C21 C19 C20 112.2(3)
C22 C19 C20 106.7(3)
C21 C19 C14 108.8(3)
C22 C19 C14 108.7(3)
C20 C19 C14 112.8(3)
C19 C20 H19 109.5
C19 C20 H20 109.5
H19 C20 H20 109.5
C19 C20 H21 109.5
H19 C20 H21 109.5
H20 C20 H21 109.5
C19 C21 H22 109.5
C19 C21 H23 109.5
H22 C21 H23 109.5
C19 C21 H24 109.5
H22 C21 H24 109.5
H23 C21 H24 109.5
C19 C22 H25 109.5
C19 C22 H26 109.5
H25 C22 H26 109.5
C19 C22 H27 109.5
H25 C22 H27 109.5
H26 C22 H27 109.5
O3 C23 Ru1 176.6(3)
C30 P1 C24 108.40(15)
C30 P1 C36 102.23(14)
C24 P1 C36 99.14(14)
C30 P1 Ru1 113.69(11)
C24 P1 Ru1 114.99(10)
C36 P1 Ru1 116.72(10)
C25 C24 C29 118.5(3)
C25 C24 P1 126.9(3)
C29 C24 P1 114.4(2)
C24 C25 C26 120.5(4)
C24 C25 H28 119.8
C26 C25 H28 119.8
C27 C26 C25 120.1(4)
C27 C26 H29 120.0
C25 C26 H29 120.0
C28 C27 C26 119.9(3)
C28 C27 H30 120.0
C26 C27 H30 120.0
C27 C28 C29 120.3(4)
C27 C28 H31 119.9
C29 C28 H31 119.9
C28 C29 C24 120.8(4)
C28 C29 H32 119.6
C24 C29 H32 119.6
C31 C30 C35 118.2(3)
C31 C30 P1 118.6(3)
C35 C30 P1 122.7(3)
C32 C31 C30 121.1(4)
C32 C31 H33 119.4
C30 C31 H33 119.4
C33 C32 C31 119.9(4)
C33 C32 H34 120.0
C31 C32 H34 120.0
C32 C33 C34 120.2(3)
C32 C33 H35 119.9
C34 C33 H35 119.9
C33 C34 C35 120.3(4)
C33 C34 H36 119.8
C35 C34 H36 119.8
C34 C35 C30 120.2(3)
C34 C35 H37 119.9
C30 C35 H37 119.9
C37 C36 C41 118.9(3)
C37 C36 P1 120.7(2)
C41 C36 P1 120.3(2)
C36 C37 C38 120.3(3)
C36 C37 H38 119.8
C38 C37 H38 119.8
C39 C38 C37 120.0(3)
C39 C38 H39 120.0
C37 C38 H39 120.0
C38 C39 C40 120.1(3)
C38 C39 H40 120.0
C40 C39 H40 120.0
C41 C40 C39 120.1(3)
C41 C40 H41 119.9
C39 C40 H41 119.9
C40 C41 C36 120.5(3)
C40 C41 H42 119.7
C36 C41 H42 119.7

loop_
_geom_bond_atom_site_label_1
_geom_bond_atom_site_label_2
_geom_bond_distance
Ru1 C23 1.816(4)
Ru1 C1 2.010(3)
Ru1 N1 2.074(3)
Ru1 O1 2.130(2)
Ru1 O2 2.140(2)
Ru1 P1 2.3214(12)
C1 C7 1.388(5)
C1 C2 1.452(5)
C2 C4 1.399(5)
C2 C3 1.467(4)
C3 O1 1.246(4)
C3 C8 1.529(5)
C4 C5 1.378(6)
C4 H1 0.9400
C5 C6 1.368(6)
C5 H2 0.9400
C6 C7 1.400(5)
C6 H3 0.9400
C7 H4 0.9400
C8 C9 1.518(5)
C8 C10 1.534(5)
C8 C11 1.547(5)
C9 H5 0.9700
C9 H6 0.9700
C9 H7 0.9700
C10 H8 0.9700
C10 H9 0.9700
C10 H10 0.9700
C11 H11 0.9700
C11 H12 0.9700
C11 H13 0.9700
N1 C12 1.325(4)
N1 H14 0.8700
C12 C18 1.437(5)
C12 C13 1.443(5)
C13 C15 1.428(5)
C13 C14 1.442(5)
C14 O2 1.254(4)
C14 C19 1.552(4)
C15 C16 1.355(5)
C15 H15 0.9400
C16 C17 1.397(6)
C16 H16 0.9400
C17 C18 1.352(5)
C17 H17 0.9400
C18 H18 0.9400
C19 C21 1.525(6)
C19 C22 1.534(5)
C19 C20 1.543(5)
C20 H19 0.9700
C20 H20 0.9700
C20 H21 0.9700
C21 H22 0.9700
C21 H23 0.9700
C21 H24 0.9700
C22 H25 0.9700
C22 H26 0.9700
C22 H27 0.9700
C23 O3 1.148(4)
P1 C30 1.825(3)
P1 C24 1.833(3)
P1 C36 1.838(3)
C24 C25 1.385(5)
C24 C29 1.391(5)
C25 C26 1.396(5)
C25 H28 0.9400
C26 C27 1.376(6)
C26 H29 0.9400
C27 C28 1.372(6)
C27 H30 0.9400
C28 C29 1.384(5)
C28 H31 0.9400
C29 H32 0.9400
C30 C31 1.391(5)
C30 C35 1.399(5)
C31 C32 1.386(5)
C31 H33 0.9400
C32 C33 1.371(6)
C32 H34 0.9400
C33 C34 1.376(6)
C33 H35 0.9400
C34 C35 1.392(5)
C34 H36 0.9400
C35 H37 0.9400
C36 C37 1.394(4)
C36 C41 1.395(4)
C37 C38 1.395(4)
C37 H38 0.9400
C38 C39 1.379(5)
C38 H39 0.9400
C39 C40 1.388(5)
C39 H40 0.9400
C40 C41 1.382(5)
C40 H41 0.9400
C41 H42 0.9400

loop_
_geom_torsion_atom_site_label_1
_geom_torsion_atom_site_label_2
_geom_torsion_atom_site_label_3
_geom_torsion_atom_site_label_4
_geom_torsion
C23 Ru1 C1 C7 -3.9(3)
N1 Ru1 C1 C7 -95.0(3)
O1 Ru1 C1 C7 179.0(3)
O2 Ru1 C1 C7 -165.0(3)
P1 Ru1 C1 C7 86.0(3)
C23 Ru1 C1 C2 175.6(2)
N1 Ru1 C1 C2 84.6(2)
O1 Ru1 C1 C2 -1.5(2)
O2 Ru1 C1 C2 14.5(5)
P1 Ru1 C1 C2 -94.5(2)
C7 C1 C2 C4 0.3(5)
Ru1 C1 C2 C4 -179.3(3)
C7 C1 C2 C3 -179.0(3)
Ru1 C1 C2 C3 1.4(4)
C4 C2 C3 O1 -179.4(3)
C1 C2 C3 O1 -0.2(4)
C4 C2 C3 C8 -0.2(6)
C1 C2 C3 C8 179.1(3)
C2 C3 O1 Ru1 -1.1(4)
C8 C3 O1 Ru1 179.6(2)
C23 Ru1 O1 C3 -21.4(11)
C1 Ru1 O1 C3 1.5(2)
N1 Ru1 O1 C3 -90.9(2)
O2 Ru1 O1 C3 -173.9(2)
P1 Ru1 O1 C3 89.9(2)
C1 C2 C4 C5 0.2(6)
C3 C2 C4 C5 179.4(4)
C2 C4 C5 C6 -0.4(7)
C4 C5 C6 C7 0.1(7)
C2 C1 C7 C6 -0.6(5)
Ru1 C1 C7 C6 178.9(3)
C5 C6 C7 C1 0.4(6)
O1 C3 C8 C9 -2.2(4)
C2 C3 C8 C9 178.6(3)
O1 C3 C8 C10 -121.3(3)
C2 C3 C8 C10 59.4(4)
O1 C3 C8 C11 116.2(4)
C2 C3 C8 C11 -63.0(4)
C23 Ru1 N1 C12 76.5(3)
C1 Ru1 N1 C12 171.4(3)
O1 Ru1 N1 C12 -110.5(3)
O2 Ru1 N1 C12 -24.8(3)
P1 Ru1 N1 C12 -63(4)
Ru1 N1 C12 C18 -157.4(3)
Ru1 N1 C12 C13 25.5(5)
N1 C12 C13 C15 178.7(3)
C18 C12 C13 C15 1.5(5)
N1 C12 C13 C14 0.9(5)
C18 C12 C13 C14 -176.3(3)
C15 C13 C14 O2 162.4(3)
C12 C13 C14 O2 -19.9(5)
C15 C13 C14 C19 -18.1(5)
C12 C13 C14 C19 159.6(3)
C13 C14 O2 Ru1 12.2(5)
C19 C14 O2 Ru1 -167.3(2)
C23 Ru1 O2 C14 -82.9(3)
C1 Ru1 O2 C14 77.9(5)
N1 Ru1 O2 C14 6.6(3)
O1 Ru1 O2 C14 93.6(3)
P1 Ru1 O2 C14 -174.1(3)
C14 C13 C15 C16 176.2(4)
C12 C13 C15 C16 -1.6(6)
C13 C15 C16 C17 0.2(7)
C15 C16 C17 C18 1.4(7)
C16 C17 C18 C12 -1.5(6)
N1 C12 C18 C17 -177.4(4)
C13 C12 C18 C17 0.0(5)
O2 C14 C19 C21 -98.7(4)
C13 C14 C19 C21 81.8(4)
O2 C14 C19 C22 18.0(4)
C13 C14 C19 C22 -161.5(3)
O2 C14 C19 C20 136.2(3)
C13 C14 C19 C20 -43.3(5)
C1 Ru1 C23 O3 -28(6)
N1 Ru1 C23 O3 64(6)
O1 Ru1 C23 O3 -6(7)
O2 Ru1 C23 O3 146(6)
P1 Ru1 C23 O3 -117(6)
C23 Ru1 P1 C30 56.39(16)
C1 Ru1 P1 C30 -38.46(16)
N1 Ru1 P1 C30 -164(4)
O1 Ru1 P1 C30 -116.65(13)
O2 Ru1 P1 C30 157.76(13)
C23 Ru1 P1 C24 -177.82(16)
C1 Ru1 P1 C24 87.33(15)
N1 Ru1 P1 C24 -38(4)
O1 Ru1 P1 C24 9.14(13)
O2 Ru1 P1 C24 -76.45(13)
C23 Ru1 P1 C36 -62.29(15)
C1 Ru1 P1 C36 -157.14(14)
N1 Ru1 P1 C36 77(4)
O1 Ru1 P1 C36 124.66(12)
O2 Ru1 P1 C36 39.07(12)
C30 P1 C24 C25 -3.6(3)
C36 P1 C24 C25 102.7(3)
Ru1 P1 C24 C25 -132.1(3)
C30 P1 C24 C29 -179.2(2)
C36 P1 C24 C29 -73.0(3)
Ru1 P1 C24 C29 52.3(3)
C29 C24 C25 C26 0.5(5)
P1 C24 C25 C26 -175.0(3)
C24 C25 C26 C27 0.9(6)
C25 C26 C27 C28 -1.5(6)
C26 C27 C28 C29 0.6(6)
C27 C28 C29 C24 0.8(6)
C25 C24 C29 C28 -1.4(5)
P1 C24 C29 C28 174.6(3)
C24 P1 C30 C31 139.1(3)
C36 P1 C30 C31 35.0(3)
Ru1 P1 C30 C31 -91.7(3)
C24 P1 C30 C35 -49.3(3)
C36 P1 C30 C35 -153.4(3)
Ru1 P1 C30 C35 80.0(3)
C35 C30 C31 C32 -0.1(6)
P1 C30 C31 C32 171.9(3)
C30 C31 C32 C33 0.8(7)
C31 C32 C33 C34 -0.3(7)
C32 C33 C34 C35 -1.0(6)
C33 C34 C35 C30 1.7(6)
C31 C30 C35 C34 -1.1(5)
P1 C30 C35 C34 -172.8(3)
C30 P1 C36 C37 -119.0(3)
C24 P1 C36 C37 129.8(3)
Ru1 P1 C36 C37 5.7(3)
C30 P1 C36 C41 60.6(3)
C24 P1 C36 C41 -50.6(3)
Ru1 P1 C36 C41 -174.7(2)
C41 C36 C37 C38 0.7(5)
P1 C36 C37 C38 -179.8(2)
C36 C37 C38 C39 -0.5(5)
C37 C38 C39 C40 0.1(5)
C38 C39 C40 C41 0.0(5)
C39 C40 C41 C36 0.2(5)
C37 C36 C41 C40 -0.5(5)
P1 C36 C41 C40 179.9(3)
